data_1558517
loop_
_publ_author_name
'Boghosian, Soghomon'
'Fehrmann, Rasmus'
'Nielsen, Kurt'

_publ_section_title
;
 Synthesis and Crystal Structure of Na3V(SO4)3. Spectroscopic
 Characterization of Na3V(SO4)3 and NaV(SO4)2
;
_journal_name_full 'Acta Chemica Scandinavica'
_journal_page_first 724
_journal_page_last 731
_journal_paper_doi 10.3891/acta.chem.scand.48-0724
_journal_volume 48
_journal_year 1994
_chemical_formula_sum 'Na3 O12 S3 V'
_chemical_formula_weight 408.095
_chemical_name_common
;
Na3V(SO4)3
;
_space_group_IT_number 148
_space_group_name_Hall '-R 3'
_space_group_name_H-M_alt 'R -3 :H'
_symmetry_cell_setting trigonal
_symmetry_Int_Tables_number 148
_symmetry_space_group_name_Hall '-R 3'
_symmetry_space_group_name_H-M 'R -3 :H'
_cell_angle_alpha 90.
_cell_angle_beta 90.
_cell_angle_gamma 120.
_cell_formula_units_Z 6
_cell_length_a 13.439(1)
_cell_length_b 13.439(1)
_cell_length_c 9.091(1)
_cell_volume 1421.9(2)
_diffrn_ambient_temperature 293
_diffrn_radiation_probe x-ray
_diffrn_radiation_type MoK\a
_diffrn_radiation_wavelength 0.71069
_exptl_absorpt_coefficient_mu 1.846
_exptl_crystal_density_diffrn 2.860
_refine_ls_number_parameters 59
_refine_ls_number_reflns 1954
_refine_ls_R_factor_gt 0.0274
_refine_ls_wR_factor_gt 0.0399
_cod_data_source_file Acta-Chem-Scand-1994-48-724.cif
_cod_data_source_block 1
_cod_original_cell_volume 1421.9(3)
_cod_original_sg_symbol_H-M 'R -3'
_cod_database_code 1558517

loop_
_space_group_symop_id
_space_group_symop_operation_xyz
1 x,y,z
2 -y,x-y,z
3 -x+y,-x,z
4 -x,-y,-z
5 y,-x+y,-z
6 x-y,x,-z
7 1/3+x,2/3+y,2/3+z
8 1/3-y,2/3+x-y,2/3+z
9 1/3-x+y,2/3-x,2/3+z
10 1/3-x,2/3-y,2/3-z
11 1/3+y,2/3-x+y,2/3-z
12 1/3+x-y,2/3+x,2/3-z
13 2/3+x,1/3+y,1/3+z
14 2/3-y,1/3+x-y,1/3+z
15 2/3-x+y,1/3-x,1/3+z
16 2/3-x,1/3-y,1/3-z
17 2/3+y,1/3-x+y,1/3-z
18 2/3+x-y,1/3+x,1/3-z

loop_
_atom_site_label
_atom_site_type_symbol
_atom_site_thermal_displace_type
_atom_site_fract_x
_atom_site_fract_y
_atom_site_fract_z
_atom_site_occupancy
_atom_site_U_iso_or_equiv
_atom_site_calc_flag
_atom_site_refinement_flags
_atom_site_disorder_assembly
_atom_site_disorder_group
V1 V Uiso 0.00000 0.00000 0.00000 1.000 0.0092 . . . .
V2 V Uiso 0.00000 0.00000 0.50000 1.000 0.0080 . . . .
S S Uiso -0.02510(10) 0.16230(10) 0.25990(10) 1.000 0.0095 . . . .
Na Na Uiso -0.25570(10) 0.10790(10) -0.50860(10) 1.000 0.0273 . . . .
O1 O Uiso 0.03380(10) 0.13660(10) 0.38010(10) 1.000 0.0208 . . . .
O2 O Uiso -0.14800(10) 0.10160(10) -0.71980(10) 1.000 0.0207 . . . .
O3 O Uiso 0.02840(10) 0.28710(10) -0.74270(10) 1.000 0.0188 . . . .
O4 O Uiso 0.00700(10) 0.12910(10) 0.11820(10) 1.000 0.0234 . . . .

loop_
_atom_type_symbol
_atom_type_description
_atom_type_scat_dispersion_real
_atom_type_scat_dispersion_imag
_atom_type_scat_source
Na Na 0.0362 0.0249 ' International Tables Vol C Tables 4.2.6.8 and 6.1.1.4'
O O 0.0106 0.0060 ' International Tables Vol C Tables 4.2.6.8 and 6.1.1.4'
S S 0.1246 0.1234 ' International Tables Vol C Tables 4.2.6.8 and 6.1.1.4'
V V 0.3005 0.5294 ' International Tables Vol C Tables 4.2.6.8 and 6.1.1.4'

loop_
_geom_angle_atom_site_label_1
_geom_angle_atom_site_label_2
_geom_angle_atom_site_label_3
_geom_angle
_geom_angle_site_symmetry_1
_geom_angle_site_symmetry_2
_geom_angle_site_symmetry_3
_geom_angle_publ_flag
O4 V1 O4 93.91(5) . . 2_555 yes
O4 V1 O4 93.91(5) . . 3_555 yes
O4 V1 O4 180.00 . . 4_555 yes
O4 V1 O4 86.09(5) . . 5_555 yes
O4 V1 O4 86.09(5) . . 6_555 yes
O4 V1 O4 93.91(5) 2_555 . 3_555 yes
O4 V1 O4 86.09(5) 2_555 . 4_555 yes
O4 V1 O4 180.00 2_555 . 5_555 yes
O4 V1 O4 86.09(5) 2_555 . 6_555 yes
O4 V1 O4 86.09(5) 3_555 . 4_555 yes
O4 V1 O4 86.09(5) 3_555 . 5_555 yes
O4 V1 O4 180.00 3_555 . 6_555 yes
O4 V1 O4 93.91(5) 4_555 . 5_555 yes
O4 V1 O4 93.91(5) 4_555 . 6_555 yes
O4 V1 O4 93.91(5) 5_555 . 6_555 yes
O1 V2 O1 92.67(5) . . 2_555 yes
O1 V2 O1 92.67(5) . . 3_555 yes
O1 V2 O1 180.00 . . 4_556 yes
O1 V2 O1 87.33(5) . . 5_556 yes
O1 V2 O1 87.33(5) . . 6_556 yes
O1 V2 O1 92.67(6) 2_555 . 3_555 yes
O1 V2 O1 87.33(5) 2_555 . 4_556 yes
O1 V2 O1 180.00 2_555 . 5_556 yes
O1 V2 O1 87.33(6) 2_555 . 6_556 yes
O1 V2 O1 87.33(5) 3_555 . 4_556 yes
O1 V2 O1 87.33(6) 3_555 . 5_556 yes
O1 V2 O1 180.00 3_555 . 6_556 yes
O1 V2 O1 92.67(5) 4_556 . 5_556 yes
O1 V2 O1 92.67(5) 4_556 . 6_556 yes
O1 V2 O1 92.67(6) 5_556 . 6_556 yes
O1 S O4 107.28(11) . . . yes
O1 S O2 111.50(9) . . 1_556 yes
O1 S O3 105.39(10) . . 1_556 yes
O2 S O4 111.16(10) 1_556 . . yes
O3 S O4 106.22(9) 1_556 . . yes
O2 S O3 114.80(12) 1_556 . 1_556 yes
V2 O1 S 135.78(9) . . . yes
V1 O4 S 145.59(8) . . . yes

loop_
_geom_bond_atom_site_label_1
_geom_bond_atom_site_label_2
_geom_bond_distance
_geom_bond_site_symmetry_1
_geom_bond_site_symmetry_2
_geom_bond_publ_flag
V1 O4 2.0026(12) . . yes
V1 O4 2.0026(15) . 2_555 yes
V1 O4 2.0026(18) . 3_555 yes
V1 O4 2.0026(12) . 4_555 yes
V1 O4 2.0026(15) . 5_555 yes
V1 O4 2.0026(18) . 6_555 yes
V2 O1 1.9826(11) . . yes
V2 O1 1.9826(15) . 2_555 yes
V2 O1 1.9826(17) . 3_555 yes
V2 O1 1.9826(11) . 4_556 yes
V2 O1 1.9826(15) . 5_556 yes
V2 O1 1.9826(17) . 6_556 yes
S O1 1.4877(17) . . yes
S O4 1.4957(15) . . yes
S O2 1.442(2) . 1_556 yes
S O3 1.4576(17) . 1_556 yes

loop_
_geom_torsion_atom_site_label_1
_geom_torsion_atom_site_label_2
_geom_torsion_atom_site_label_3
_geom_torsion_atom_site_label_4
_geom_torsion
_geom_torsion_site_symmetry_1
_geom_torsion_site_symmetry_2
_geom_torsion_site_symmetry_3
_geom_torsion_site_symmetry_4
_geom_torsion_publ_flag
O4 V1 O4 S 18.47(19) 2_555 . . . no
O4 V1 O4 S -75.73(19) 3_555 . . . no
O4 V1 O4 S -161.54(19) 5_555 . . . no
O4 V1 O4 S 104.27(19) 6_555 . . . no
O1 V2 O1 S 7.83(13) 2_555 . . . no
O1 V2 O1 S 100.64(13) 3_555 . . . no
O1 V2 O1 S -172.17(13) 5_556 . . . no
O1 V2 O1 S -79.37(13) 6_556 . . . no
O4 S O1 V2 -85.79(14) . . . . no
O2 S O1 V2 36.14(17) 1_556 . . . no
O3 S O1 V2 161.31(10) 1_556 . . . no
O1 S O4 V1 62.2(2) . . . . no
O2 S O4 V1 -60.0(2) 1_556 . . . no
O3 S O4 V1 174.49(15) 1_556 . . . no
